data_4086852
loop_
_publ_author_name
'Son, Jung-Ho'
'Tamang, Sem Raj'
'Fostvedt, Jade I.'
'Hoefelmeyer, James D.'

_publ_section_title
;
 Dehydrodechlorination of Methylene Chloride, Chloroform, and
 Chlorodiphenylmethane in the Presence of Ga/N Lewis Pairs
;
_journal_issue 2
_journal_name_full Organometallics
_journal_page_first 474
_journal_paper_doi 10.1021/acs.organomet.6b00867
_journal_volume 36
_journal_year 2017
_chemical_formula_moiety 'C9 H6 Cl3 Ga N, C5 H6 N, C5 H5 N'
_chemical_formula_sum 'C19 H17 Cl3 Ga N3'
_chemical_formula_weight 463.42
_chemical_name_common '[(py)2H+][trichloro(quinolin-8-yl)gallate(III)]; 6'
_chemical_name_systematic
;
 ?
;
_space_group_crystal_system triclinic
_space_group_IT_number 2
_space_group_name_Hall '-P 1'
_space_group_name_H-M_alt 'P -1'
_symmetry_space_group_name_Hall '-P 1'
_symmetry_space_group_name_H-M 'P -1'
_atom_sites_solution_hydrogens mixed
_audit_creation_method SHELXL-2013
_cell_angle_alpha 75.3310(10)
_cell_angle_beta 79.3290(10)
_cell_angle_gamma 69.0020(10)
_cell_formula_units_Z 2
_cell_length_a 7.5788(9)
_cell_length_b 9.4807(12)
_cell_length_c 15.0912(19)
_cell_measurement_reflns_used 7255
_cell_measurement_temperature 100(2)
_cell_measurement_theta_max 25.46
_cell_measurement_theta_min 2.35
_cell_volume 974.0(2)
_computing_structure_refinement 'SHELXL-2013 (Sheldrick, 2013)'
_diffrn_ambient_temperature 100(2)
_diffrn_measured_fraction_theta_full 0.996
_diffrn_measured_fraction_theta_max 0.995
_diffrn_measurement_device_type 'CCD area detector'
_diffrn_measurement_method 'phi and omega scans'
_diffrn_radiation_monochromator graphite
_diffrn_radiation_source 'sealed tube'
_diffrn_radiation_type MoK\a
_diffrn_radiation_wavelength 0.71073
_diffrn_reflns_av_R_equivalents 0.0265
_diffrn_reflns_av_unetI/netI 0.0290
_diffrn_reflns_Laue_measured_fraction_full 0.996
_diffrn_reflns_Laue_measured_fraction_max 0.995
_diffrn_reflns_limit_h_max 9
_diffrn_reflns_limit_h_min -9
_diffrn_reflns_limit_k_max 11
_diffrn_reflns_limit_k_min -11
_diffrn_reflns_limit_l_max 18
_diffrn_reflns_limit_l_min -18
_diffrn_reflns_number 9733
_diffrn_reflns_point_group_measured_fraction_full 0.996
_diffrn_reflns_point_group_measured_fraction_max 0.995
_diffrn_reflns_theta_full 25.242
_diffrn_reflns_theta_max 25.461
_diffrn_reflns_theta_min 2.350
_exptl_absorpt_coefficient_mu 1.832
_exptl_absorpt_correction_T_max 0.760
_exptl_absorpt_correction_T_min 0.665
_exptl_absorpt_correction_type multi-scan
_exptl_absorpt_process_details SADABS
_exptl_crystal_colour Colorless
_exptl_crystal_density_diffrn 1.580
_exptl_crystal_description Plate
_exptl_crystal_F_000 468
_exptl_crystal_size_max 0.41
_exptl_crystal_size_mid 0.19
_exptl_crystal_size_min 0.15
_refine_diff_density_max 0.545
_refine_diff_density_min -0.383
_refine_diff_density_rms 0.052
_refine_ls_extinction_method none
_refine_ls_goodness_of_fit_ref 1.047
_refine_ls_hydrogen_treatment mixed
_refine_ls_matrix_type full
_refine_ls_number_parameters 239
_refine_ls_number_reflns 3588
_refine_ls_number_restraints 0
_refine_ls_restrained_S_all 1.047
_refine_ls_R_factor_all 0.0279
_refine_ls_R_factor_gt 0.0232
_refine_ls_shift/su_max 0.001
_refine_ls_shift/su_mean 0.000
_refine_ls_structure_factor_coef Fsqd
_refine_ls_weighting_details 'w=1/[\s^2^(Fo^2^)+(0.0309P)^2^+0.2582P] where P=(Fo^2^+2Fc^2^)/3'
_refine_ls_weighting_scheme calc
_refine_ls_wR_factor_gt 0.0587
_refine_ls_wR_factor_ref 0.0608
_reflns_Friedel_coverage 0.000
_reflns_number_gt 3211
_reflns_number_total 3588
_reflns_threshold_expression 'I > 2\s(I)'
_cod_data_source_file om6b00867_si_001.cif
_cod_data_source_block shelx
_cod_depositor_comments 'Adding full bibliography for 4086847--4086852.cif.'
_cod_database_code 4086852
_shelx_space_group_comment
;
The symmetry employed for this shelxl refinement is uniquely defined
by the following loop, which should always be used as a source of
symmetry information in preference to the above space-group names.
They are only intended as comments.
;
_shelxl_version_number 2013-4

loop_
_space_group_symop_operation_xyz
'x, y, z'
'-x, -y, -z'

loop_
_atom_site_label
_atom_site_type_symbol
_atom_site_fract_x
_atom_site_fract_y
_atom_site_fract_z
_atom_site_U_iso_or_equiv
_atom_site_adp_type
_atom_site_occupancy
_atom_site_site_symmetry_order
_atom_site_calc_flag
_atom_site_refinement_flags_posn
_atom_site_refinement_flags_adp
Ga1 Ga 0.22928(3) 0.65195(2) 0.76648(2) 0.02087(8) Uani 1 1 d . .
Cl3 Cl 0.10809(7) 0.73564(6) 0.63292(3) 0.02925(12) Uani 1 1 d . .
Cl1 Cl -0.01780(7) 0.75450(6) 0.86318(3) 0.03432(13) Uani 1 1 d . .
Cl2 Cl 0.42411(8) 0.77919(6) 0.76482(4) 0.03451(13) Uani 1 1 d . .
N2 N 0.9347(2) 0.3020(2) 0.78989(12) 0.0288(4) Uani 1 1 d . .
C6 C 0.2601(3) 0.3586(2) 0.89650(13) 0.0229(4) Uani 1 1 d . .
H6 H 0.1741 0.4201 0.9352 0.028 Uiso 1 1 calc R U
N1 N 0.5222(2) 0.40163(19) 0.66879(11) 0.0264(4) Uani 1 1 d . .
N3 N 1.1345(2) 0.26069(19) 0.62991(11) 0.0277(4) Uani 1 1 d . .
C7 C 0.3240(2) 0.4280(2) 0.81131(12) 0.0202(4) Uani 1 1 d . .
C22 C 1.3111(3) 0.1774(2) 0.46566(15) 0.0334(5) Uani 1 1 d . .
H22 H 1.3679 0.1501 0.4096 0.040 Uiso 1 1 calc R U
C20 C 1.1645(3) 0.1198(2) 0.61605(15) 0.0321(5) Uani 1 1 d . .
H20 H 1.1239 0.0500 0.6632 0.039 Uiso 1 1 calc R U
C2 C 0.7075(3) 0.1486(2) 0.63835(15) 0.0324(5) Uani 1 1 d . .
H2 H 0.7925 0.0913 0.5973 0.039 Uiso 1 1 calc R U
C8 C 0.4559(2) 0.3312(2) 0.75327(12) 0.0211(4) Uani 1 1 d . .
C4 C 0.4448(3) 0.1030(2) 0.87097(14) 0.0261(4) Uani 1 1 d . .
H4 H 0.4825 -0.0036 0.8910 0.031 Uiso 1 1 calc R U
C9 C 0.5153(2) 0.1679(2) 0.78263(13) 0.0222(4) Uani 1 1 d . .
C1 C 0.6414(3) 0.3110(2) 0.61503(14) 0.0323(5) Uani 1 1 d . .
H1 H 0.6851 0.3578 0.5574 0.039 Uiso 1 1 calc R U
C13 C 0.7345(3) 0.3264(3) 0.95874(16) 0.0453(6) Uani 1 1 d . .
H13 H 0.6673 0.3345 1.0164 0.054 Uiso 1 1 calc R U
C5 C 0.3214(3) 0.1963(2) 0.92701(13) 0.0253(4) Uani 1 1 d . .
H5 H 0.2773 0.1529 0.9855 0.030 Uiso 1 1 calc R U
C23 C 1.1947(3) 0.3604(3) 0.56276(15) 0.0364(5) Uani 1 1 d . .
H23 H 1.1754 0.4584 0.5721 0.044 Uiso 1 1 calc R U
C15 C 0.9259(3) 0.1747(3) 0.85172(15) 0.0377(5) Uani 1 1 d . .
H15 H 0.9889 0.0784 0.8368 0.045 Uiso 1 1 calc R U
C21 C 1.2520(3) 0.0742(2) 0.53587(15) 0.0343(5) Uani 1 1 d . .
H21 H 1.2715 -0.0250 0.5287 0.041 Uiso 1 1 calc R U
C3 C 0.6448(3) 0.0770(2) 0.72190(14) 0.0287(4) Uani 1 1 d . .
H3 H 0.6864 -0.0301 0.7389 0.034 Uiso 1 1 calc R U
C12 C 0.7432(3) 0.4575(3) 0.89474(15) 0.0395(5) Uani 1 1 d . .
H12 H 0.6818 0.5548 0.9084 0.047 Uiso 1 1 calc R U
C11 C 0.8445(3) 0.4407(3) 0.81032(14) 0.0308(5) Uani 1 1 d . .
H11 H 0.8503 0.5282 0.7665 0.037 Uiso 1 1 calc R U
C14 C 0.8253(3) 0.1843(3) 0.93670(16) 0.0440(6) Uani 1 1 d . .
H14 H 0.8189 0.0954 0.9789 0.053 Uiso 1 1 calc R U
C24 C 1.2851(3) 0.3216(3) 0.47967(15) 0.0399(5) Uani 1 1 d . .
H24 H 1.3277 0.3921 0.4339 0.048 Uiso 1 1 calc R U
H99 H 1.022(5) 0.284(4) 0.726(2) 0.086(10) Uiso 1 1 d . .

loop_
_atom_site_aniso_label
_atom_site_aniso_U_11
_atom_site_aniso_U_22
_atom_site_aniso_U_33
_atom_site_aniso_U_23
_atom_site_aniso_U_13
_atom_site_aniso_U_12
Ga1 0.02490(12) 0.01660(12) 0.02099(12) -0.00362(8) -0.00090(8) -0.00752(9)
Cl3 0.0399(3) 0.0243(3) 0.0243(2) -0.00285(19) -0.0082(2) -0.0105(2)
Cl1 0.0372(3) 0.0269(3) 0.0288(3) -0.0080(2) 0.0045(2) -0.0009(2)
Cl2 0.0439(3) 0.0294(3) 0.0377(3) 0.0013(2) -0.0114(2) -0.0228(2)
N2 0.0285(9) 0.0349(10) 0.0274(9) -0.0043(8) -0.0042(7) -0.0163(8)
C6 0.0220(9) 0.0227(10) 0.0251(10) -0.0060(8) -0.0014(7) -0.0081(8)
N1 0.0288(9) 0.0245(9) 0.0264(9) -0.0064(7) 0.0035(7) -0.0118(7)
N3 0.0273(9) 0.0254(9) 0.0315(9) -0.0053(7) -0.0055(7) -0.0089(7)
C7 0.0184(9) 0.0183(9) 0.0252(10) -0.0041(7) -0.0024(7) -0.0076(7)
C22 0.0376(12) 0.0344(12) 0.0299(11) -0.0078(9) -0.0039(9) -0.0128(10)
C20 0.0290(11) 0.0258(11) 0.0382(12) -0.0031(9) 0.0002(9) -0.0093(9)
C2 0.0279(11) 0.0322(12) 0.0407(12) -0.0188(10) 0.0062(9) -0.0114(9)
C8 0.0199(9) 0.0213(10) 0.0252(10) -0.0043(8) -0.0022(7) -0.0110(8)
C4 0.0256(10) 0.0189(10) 0.0339(11) 0.0004(8) -0.0070(8) -0.0096(8)
C9 0.0183(9) 0.0201(10) 0.0307(10) -0.0057(8) -0.0046(7) -0.0079(8)
C1 0.0357(12) 0.0317(12) 0.0314(11) -0.0104(9) 0.0092(9) -0.0169(10)
C13 0.0241(11) 0.079(2) 0.0292(12) -0.0018(12) -0.0018(9) -0.0194(12)
C5 0.0257(10) 0.0264(10) 0.0237(10) 0.0010(8) -0.0016(8) -0.0129(8)
C23 0.0517(14) 0.0287(12) 0.0356(12) -0.0071(9) -0.0048(10) -0.0207(11)
C15 0.0428(13) 0.0389(13) 0.0394(13) -0.0003(10) -0.0130(10) -0.0240(11)
C21 0.0340(12) 0.0242(11) 0.0436(13) -0.0102(10) 0.0012(9) -0.0087(9)
C3 0.0251(10) 0.0228(10) 0.0407(12) -0.0106(9) -0.0039(8) -0.0079(8)
C12 0.0236(11) 0.0527(15) 0.0358(13) -0.0115(11) -0.0019(9) -0.0039(10)
C11 0.0250(10) 0.0345(12) 0.0315(11) -0.0031(9) -0.0038(8) -0.0101(9)
C14 0.0419(13) 0.0611(17) 0.0338(13) 0.0122(11) -0.0114(10) -0.0338(13)
C24 0.0568(15) 0.0352(13) 0.0327(12) -0.0037(10) 0.0003(10) -0.0256(11)

loop_
_atom_type_symbol
_atom_type_description
_atom_type_scat_dispersion_real
_atom_type_scat_dispersion_imag
_atom_type_scat_source
C C 0.0033 0.0016 'International Tables Vol C Tables 4.2.6.8 and 6.1.1.4'
H H 0.0000 0.0000 'International Tables Vol C Tables 4.2.6.8 and 6.1.1.4'
N N 0.0061 0.0033 'International Tables Vol C Tables 4.2.6.8 and 6.1.1.4'
Cl Cl 0.1484 0.1585 'International Tables Vol C Tables 4.2.6.8 and 6.1.1.4'
Ga Ga 0.2307 1.6083 'International Tables Vol C Tables 4.2.6.8 and 6.1.1.4'

loop_
_geom_angle_atom_site_label_1
_geom_angle_atom_site_label_2
_geom_angle_atom_site_label_3
_geom_angle
C7 Ga1 Cl2 116.45(5)
C7 Ga1 Cl3 117.01(5)
Cl2 Ga1 Cl3 107.79(2)
C7 Ga1 Cl1 108.74(5)
Cl2 Ga1 Cl1 102.61(2)
Cl3 Ga1 Cl1 102.34(2)
C11 N2 C15 120.10(19)
C11 N2 H99 123.7(17)
C15 N2 H99 116.2(17)
C7 C6 C5 121.91(18)
C7 C6 H6 119.0
C5 C6 H6 119.0
C1 N1 C8 117.12(17)
C23 N3 C20 118.68(18)
C6 C7 C8 117.97(17)
C6 C7 Ga1 121.91(14)
C8 C7 Ga1 120.05(13)
C24 C22 C21 119.0(2)
C24 C22 H22 120.5
C21 C22 H22 120.5
N3 C20 C21 122.77(19)
N3 C20 H20 118.6
C21 C20 H20 118.6
C3 C2 C1 118.87(19)
C3 C2 H2 120.6
C1 C2 H2 120.6
N1 C8 C9 121.85(17)
N1 C8 C7 117.64(16)
C9 C8 C7 120.51(16)
C5 C4 C9 120.24(18)
C5 C4 H4 119.9
C9 C4 H4 119.9
C4 C9 C3 122.72(18)
C4 C9 C8 119.03(17)
C3 C9 C8 118.24(17)
N1 C1 C2 124.84(19)
N1 C1 H1 117.6
C2 C1 H1 117.6
C14 C13 C12 119.6(2)
C14 C13 H13 120.2
C12 C13 H13 120.2
C4 C5 C6 120.34(18)
C4 C5 H5 119.8
C6 C5 H5 119.8
N3 C23 C24 121.6(2)
N3 C23 H23 119.2
C24 C23 H23 119.2
N2 C15 C14 121.0(2)
N2 C15 H15 119.5
C14 C15 H15 119.5
C20 C21 C22 118.9(2)
C20 C21 H21 120.6
C22 C21 H21 120.6
C2 C3 C9 119.06(19)
C2 C3 H3 120.5
C9 C3 H3 120.5
C11 C12 C13 118.5(2)
C11 C12 H12 120.8
C13 C12 H12 120.8
N2 C11 C12 121.5(2)
N2 C11 H11 119.2
C12 C11 H11 119.2
C13 C14 C15 119.3(2)
C13 C14 H14 120.4
C15 C14 H14 120.4
C22 C24 C23 119.0(2)
C22 C24 H24 120.5
C23 C24 H24 120.5

loop_
_geom_bond_atom_site_label_1
_geom_bond_atom_site_label_2
_geom_bond_distance
Ga1 C7 1.9599(18)
Ga1 Cl2 2.2099(5)
Ga1 Cl3 2.2111(6)
Ga1 Cl1 2.2323(5)
N2 C11 1.331(3)
N2 C15 1.340(3)
N2 H99 1.08(3)
C6 C7 1.375(3)
C6 C5 1.416(3)
C6 H6 0.9300
N1 C1 1.318(3)
N1 C8 1.377(2)
N3 C23 1.335(3)
N3 C20 1.336(3)
C7 C8 1.426(3)
C22 C24 1.375(3)
C22 C21 1.376(3)
C22 H22 0.9300
C20 C21 1.361(3)
C20 H20 0.9300
C2 C3 1.361(3)
C2 C1 1.408(3)
C2 H2 0.9300
C8 C9 1.422(3)
C4 C5 1.366(3)
C4 C9 1.414(3)
C4 H4 0.9300
C9 C3 1.416(3)
C1 H1 0.9300
C13 C14 1.370(4)
C13 C12 1.382(3)
C13 H13 0.9300
C5 H5 0.9300
C23 C24 1.383(3)
C23 H23 0.9300
C15 C14 1.372(3)
C15 H15 0.9300
C21 H21 0.9300
C3 H3 0.9300
C12 C11 1.375(3)
C12 H12 0.9300
C11 H11 0.9300
C14 H14 0.9300
C24 H24 0.9300
